data_4078508
loop_
_publ_author_name
'Li, Yang'
'Wang, Wen-Hua'
'He, Ke-Han'
'Shi, Zhang-Jie'

_publ_section_title
;
 Mechanistic Insight into the Regioselective Palladation of Indole
 Derivatives: Tetranuclear Indolyl Palladacycles with High C2--Pd or
 C3--Pd Bond Selectivity
;
_journal_issue 12
_journal_name_full Organometallics
_journal_page_first 4397
_journal_paper_doi 10.1021/om300284t
_journal_volume 31
_journal_year 2012
_chemical_formula_sum 'C44 H50 N2 O10 Pd4'
_chemical_formula_weight 1192.46
_space_group_IT_number 2
_symmetry_cell_setting triclinic
_symmetry_space_group_name_Hall '-P 1'
_symmetry_space_group_name_H-M 'P -1'
_atom_sites_solution_hydrogens geom
_atom_sites_solution_primary direct
_atom_sites_solution_secondary difmap
_audit_creation_method SHELXL-97
_cell_angle_alpha 102.2830(10)
_cell_angle_beta 97.2550(10)
_cell_angle_gamma 113.191(2)
_cell_formula_units_Z 2
_cell_length_a 12.3044(12)
_cell_length_b 13.5915(15)
_cell_length_c 15.5969(18)
_cell_measurement_reflns_used 2119
_cell_measurement_temperature 298(2)
_cell_measurement_theta_max 25.374
_cell_measurement_theta_min 2.308
_cell_volume 2277.7(4)
_computing_structure_refinement 'SHELXL-97 (Sheldrick, 1997)'
_computing_structure_solution 'SHELXS-97 (Sheldrick, 1990)'
_diffrn_ambient_temperature 298(2)
_diffrn_measured_fraction_theta_full 0.977
_diffrn_measured_fraction_theta_max 0.977
_diffrn_radiation_monochromator graphite
_diffrn_radiation_source 'fine-focus sealed tube'
_diffrn_radiation_type MoK\a
_diffrn_radiation_wavelength 0.71073
_diffrn_reflns_av_R_equivalents 0.0477
_diffrn_reflns_av_sigmaI/netI 0.1192
_diffrn_reflns_limit_h_max 14
_diffrn_reflns_limit_h_min -13
_diffrn_reflns_limit_k_max 16
_diffrn_reflns_limit_k_min -15
_diffrn_reflns_limit_l_max 18
_diffrn_reflns_limit_l_min -18
_diffrn_reflns_number 11832
_diffrn_reflns_theta_full 25.01
_diffrn_reflns_theta_max 25.01
_diffrn_reflns_theta_min 1.89
_exptl_absorpt_coefficient_mu 1.610
_exptl_absorpt_correction_T_max 0.8555
_exptl_absorpt_correction_T_min 0.7183
_exptl_absorpt_correction_type multi-scan
_exptl_absorpt_process_details sadabs
_exptl_crystal_colour 'dark red'
_exptl_crystal_density_diffrn 1.739
_exptl_crystal_density_method 'not measured'
_exptl_crystal_description block
_exptl_crystal_F_000 1184
_exptl_crystal_size_max 0.22
_exptl_crystal_size_mid 0.20
_exptl_crystal_size_min 0.10
_refine_diff_density_max 0.988
_refine_diff_density_min -1.407
_refine_diff_density_rms 0.154
_refine_ls_extinction_method none
_refine_ls_goodness_of_fit_ref 1.050
_refine_ls_hydrogen_treatment constr
_refine_ls_matrix_type full
_refine_ls_number_parameters 597
_refine_ls_number_reflns 7850
_refine_ls_number_restraints 0
_refine_ls_restrained_S_all 1.050
_refine_ls_R_factor_all 0.1757
_refine_ls_R_factor_gt 0.0803
_refine_ls_shift/su_max 0.001
_refine_ls_shift/su_mean 0.000
_refine_ls_structure_factor_coef Fsqd
_refine_ls_weighting_details 'calc w=1/[\s^2^(Fo^2^)+(0.0931P)^2^+15.2309P] where P=(Fo^2^+2Fc^2^)/3'
_refine_ls_weighting_scheme calc
_refine_ls_wR_factor_gt 0.1909
_refine_ls_wR_factor_ref 0.2595
_reflns_number_gt 3381
_reflns_number_total 7850
_reflns_threshold_expression >2sigma(I)
_cod_data_source_file om300284t_si_002.cif
_cod_data_source_block 9
_cod_depositor_comments
;
The following automatic conversions were performed:

'_symmetry_cell_setting' value 'Triclinic' changed to 'triclinic'
according to /home/saulius/struct/CIF-dictionaries/cif_core.dic
dictionary named 'cif_core.dic' version 2.4.1 from 2010-06-29.

Automatic conversion script
Id: cif_fix_values 1891 2012-01-12 08:04:46Z andrius 
;
_cod_original_sg_symbol_H-M P-1
_cod_database_code 4078508

loop_
_symmetry_equiv_pos_as_xyz
'x, y, z'
'-x, -y, -z'

loop_
_atom_site_label
_atom_site_type_symbol
_atom_site_fract_x
_atom_site_fract_y
_atom_site_fract_z
_atom_site_U_iso_or_equiv
_atom_site_adp_type
_atom_site_occupancy
_atom_site_symmetry_multiplicity
_atom_site_calc_flag
_atom_site_refinement_flags
_atom_site_disorder_assembly
_atom_site_disorder_group
Pd1 Pd -0.03726(11) 0.64029(10) 0.48587(9) 0.0626(4) Uani 1 1 d . . .
Pd2 Pd 0.01968(12) 0.46908(10) 0.37371(9) 0.0644(4) Uani 1 1 d . . .
Pd3 Pd 0.15553(14) 0.48383(13) 0.05587(10) 0.0844(5) Uani 1 1 d . . .
Pd4 Pd -0.04498(14) 0.52163(14) 0.12244(10) 0.0857(5) Uani 1 1 d . . .
N1 N 0.1644(14) 0.8123(13) 0.4123(11) 0.082(4) Uani 1 1 d . . .
N2 N 0.3264(17) 0.6834(15) 0.2311(11) 0.094(5) Uani 1 1 d . . .
O1 O 0.0640(11) 0.7841(10) 0.5810(9) 0.084(3) Uani 1 1 d . . .
O2 O 0.0885(11) 0.7007(11) 0.6869(8) 0.085(4) Uani 1 1 d . . .
O3 O -0.1913(11) 0.6277(10) 0.5373(9) 0.080(3) Uani 1 1 d . . .
O4 O -0.1710(11) 0.5462(10) 0.6442(8) 0.081(3) Uani 1 1 d . . .
O5 O -0.1244(10) 0.4956(9) 0.3922(8) 0.072(3) Uani 1 1 d . . .
O6 O 0.3141(12) 0.5808(12) 0.0339(10) 0.104(4) Uani 1 1 d . . .
O7 O 0.2316(14) 0.5889(13) -0.1003(10) 0.113(5) Uani 1 1 d . . .
O8 O 0.1559(13) 0.3425(13) -0.0284(11) 0.111(5) Uani 1 1 d . . .
O9 O 0.0780(13) 0.3463(13) -0.1659(10) 0.105(5) Uani 1 1 d . . .
O10 O -0.0010(12) 0.3977(12) 0.0814(9) 0.098(4) Uani 1 1 d . . .
C1 C 0.2556(18) 0.8122(16) 0.4703(14) 0.081(5) Uani 1 1 d . . .
C2 C 0.0767(17) 0.7046(16) 0.3826(13) 0.078(5) Uani 1 1 d . . .
H2 H 0.0045 0.6813 0.3404 0.094 Uiso 1 1 calc R . .
C3 C 0.1076(16) 0.6319(15) 0.4233(12) 0.075(5) Uani 1 1 d . . .
C4 C 0.2284(17) 0.7063(15) 0.4794(13) 0.077(5) Uani 1 1 d . . .
C5 C 0.3098(17) 0.6864(16) 0.5370(12) 0.078(5) Uani 1 1 d . . .
H5 H 0.2908 0.6153 0.5431 0.094 Uiso 1 1 calc R . .
C6 C 0.4186(18) 0.7756(18) 0.5843(14) 0.091(6) Uani 1 1 d . . .
H6 H 0.4762 0.7627 0.6188 0.110 Uiso 1 1 calc R . .
C7 C 0.4453(19) 0.8853(19) 0.5819(15) 0.096(6) Uani 1 1 d . . .
H7 H 0.5158 0.9448 0.6192 0.115 Uiso 1 1 calc R . .
C8 C 0.3673(19) 0.9044(17) 0.5245(14) 0.090(6) Uani 1 1 d . . .
H8 H 0.3863 0.9763 0.5204 0.108 Uiso 1 1 calc R . .
C9 C 0.1586(18) 0.9069(17) 0.3897(16) 0.086(6) Uani 1 1 d . . .
C10 C 0.202(2) 0.9431(18) 0.3261(16) 0.102(7) Uani 1 1 d . . .
H10 H 0.2354 0.9044 0.2900 0.122 Uiso 1 1 calc R . .
C11 C 0.200(2) 1.039(2) 0.3103(17) 0.110(7) Uani 1 1 d . . .
H11 H 0.2391 1.0668 0.2675 0.132 Uiso 1 1 calc R . .
C12 C 0.145(2) 1.090(2) 0.3542(19) 0.105(7) Uani 1 1 d . . .
H12 H 0.1305 1.1448 0.3352 0.127 Uiso 1 1 calc R . .
C13 C 0.111(2) 1.063(2) 0.4257(19) 0.117(8) Uani 1 1 d . . .
H13 H 0.0834 1.1059 0.4635 0.140 Uiso 1 1 calc R . .
C14 C 0.117(2) 0.9685(19) 0.4442(16) 0.107(7) Uani 1 1 d . . .
H14 H 0.0915 0.9479 0.4941 0.128 Uiso 1 1 calc R . .
C15 C 0.1074(18) 0.7833(18) 0.6587(15) 0.087(6) Uani 1 1 d . A .
C16 C 0.186(2) 0.9004(18) 0.7294(16) 0.107(7) Uani 1 1 d . . .
H16A H 0.2643 0.9337 0.7159 0.161 Uiso 0.414(19) 1 calc PR A 2
H16B H 0.1967 0.8913 0.7888 0.161 Uiso 0.414(19) 1 calc PR A 2
H16C H 0.1459 0.9478 0.7268 0.161 Uiso 0.414(19) 1 calc PR A 2
C17 C 0.227(3) 0.997(3) 0.688(3) 0.115(14) Uani 0.586(19) 1 d P A 1
H17A H 0.2847 1.0640 0.7328 0.173 Uiso 0.586(19) 1 calc PR A 1
H17B H 0.1579 1.0077 0.6642 0.173 Uiso 0.586(19) 1 calc PR A 1
H17C H 0.2643 0.9801 0.6395 0.173 Uiso 0.586(19) 1 calc PR A 1
C18 C 0.292(4) 0.891(3) 0.784(3) 0.132(16) Uani 0.586(19) 1 d P A 1
H18A H 0.3601 0.9132 0.7559 0.198 Uiso 0.586(19) 1 calc PR A 1
H18B H 0.2682 0.8153 0.7850 0.198 Uiso 0.586(19) 1 calc PR A 1
H18C H 0.3155 0.9392 0.8442 0.198 Uiso 0.586(19) 1 calc PR A 1
C19 C 0.096(4) 0.909(4) 0.788(3) 0.16(2) Uani 0.586(19) 1 d P A 1
H19A H 0.0165 0.8808 0.7502 0.236 Uiso 0.586(19) 1 calc PR A 1
H19B H 0.1223 0.9855 0.8213 0.236 Uiso 0.586(19) 1 calc PR A 1
H19C H 0.0938 0.8653 0.8297 0.236 Uiso 0.586(19) 1 calc PR A 1
C20 C -0.2227(17) 0.5868(16) 0.6011(14) 0.078(5) Uani 1 1 d . A .
C21 C -0.335(2) 0.599(2) 0.6258(17) 0.104(7) Uani 1 1 d . . .
H21A H -0.4063 0.5481 0.5795 0.155 Uiso 0.586(19) 1 calc PR A 1
H21B H -0.3244 0.6744 0.6312 0.155 Uiso 0.586(19) 1 calc PR A 1
H21C H -0.3443 0.5833 0.6822 0.155 Uiso 0.586(19) 1 calc PR A 1
C22 C -0.399(5) 0.653(5) 0.575(4) 0.14(2) Uani 0.414(19) 1 d P A 2
H22A H -0.3552 0.7333 0.5975 0.207 Uiso 0.414(19) 1 calc PR A 2
H22B H -0.4804 0.6306 0.5831 0.207 Uiso 0.414(19) 1 calc PR A 2
H22C H -0.4015 0.6304 0.5117 0.207 Uiso 0.414(19) 1 calc PR A 2
C23 C -0.317(5) 0.642(5) 0.728(4) 0.118(19) Uani 0.414(19) 1 d P A 2
H23A H -0.2616 0.6189 0.7580 0.177 Uiso 0.414(19) 1 calc PR A 2
H23B H -0.3935 0.6112 0.7440 0.177 Uiso 0.414(19) 1 calc PR A 2
H23C H -0.2835 0.7219 0.7462 0.177 Uiso 0.414(19) 1 calc PR A 2
C24 C -0.396(6) 0.472(5) 0.590(4) 0.15(3) Uani 0.414(19) 1 d P A 2
H24A H -0.4044 0.4502 0.5262 0.219 Uiso 0.414(19) 1 calc PR A 2
H24B H -0.4755 0.4443 0.6031 0.219 Uiso 0.414(19) 1 calc PR A 2
H24C H -0.3480 0.4425 0.6190 0.219 Uiso 0.414(19) 1 calc PR A 2
C25 C -0.2131(18) 0.4802(18) 0.3165(14) 0.104(7) Uani 1 1 d . . .
H25A H -0.2458 0.4047 0.2785 0.155 Uiso 1 1 calc R . .
H25B H -0.1762 0.5310 0.2831 0.155 Uiso 1 1 calc R . .
H25C H -0.2774 0.4944 0.3369 0.155 Uiso 1 1 calc R . .
C26 C 0.321(2) 0.7622(19) 0.1906(14) 0.096(6) Uani 1 1 d . . .
C27 C 0.216(2) 0.5960(19) 0.2039(14) 0.094(6) Uani 1 1 d . . .
H27 H 0.1996 0.5305 0.2202 0.113 Uiso 1 1 calc R . .
C28 C 0.1275(19) 0.6109(18) 0.1489(14) 0.095(6) Uani 1 1 d . . .
C29 C 0.201(2) 0.7231(18) 0.1418(14) 0.093(6) Uani 1 1 d . . .
C30 C 0.175(2) 0.7905(19) 0.0949(14) 0.099(6) Uani 1 1 d . . .
H30 H 0.0974 0.7659 0.0601 0.118 Uiso 1 1 calc R . .
C31 C 0.264(2) 0.893(2) 0.0993(15) 0.109(7) Uani 1 1 d . . .
H31 H 0.2463 0.9384 0.0683 0.131 Uiso 1 1 calc R . .
C32 C 0.382(2) 0.930(2) 0.1506(16) 0.108(7) Uani 1 1 d . . .
H32 H 0.4413 1.0003 0.1533 0.130 Uiso 1 1 calc R . .
C33 C 0.413(2) 0.867(2) 0.1965(15) 0.108(7) Uani 1 1 d . . .
H33 H 0.4922 0.8919 0.2301 0.129 Uiso 1 1 calc R . .
C34 C 0.435(2) 0.688(2) 0.2773(17) 0.101(7) Uani 1 1 d . . .
C35 C 0.489(2) 0.628(2) 0.2352(17) 0.113(7) Uani 1 1 d . . .
H35 H 0.4547 0.5854 0.1752 0.136 Uiso 1 1 calc R . .
C36 C 0.595(2) 0.630(2) 0.2813(18) 0.124(8) Uani 1 1 d . . .
H36 H 0.6303 0.5872 0.2532 0.149 Uiso 1 1 calc R . .
C37 C 0.647(2) 0.697(2) 0.3693(18) 0.118(8) Uani 1 1 d . . .
H37 H 0.7186 0.7007 0.4002 0.141 Uiso 1 1 calc R . .
C38 C 0.594(2) 0.758(2) 0.4106(17) 0.110(7) Uani 1 1 d . . .
H38 H 0.6276 0.8017 0.4704 0.132 Uiso 1 1 calc R . .
C39 C 0.491(2) 0.7541(18) 0.3636(16) 0.099(6) Uani 1 1 d . . .
H39 H 0.4565 0.7984 0.3916 0.119 Uiso 1 1 calc R . .
C40 C 0.318(2) 0.613(2) -0.0372(18) 0.108(7) Uani 1 1 d . B .
C41 C 0.446(2) 0.684(3) -0.0463(19) 0.130(9) Uani 1 1 d . . .
H41A H 0.4878 0.7463 0.0068 0.195 Uiso 0.34(2) 1 calc PR B 2
H41B H 0.4402 0.7102 -0.0982 0.195 Uiso 0.34(2) 1 calc PR B 2
H41C H 0.4900 0.6391 -0.0531 0.195 Uiso 0.34(2) 1 calc PR B 2
C42 C 0.484(4) 0.605(4) -0.107(3) 0.159(18) Uani 0.66(2) 1 d P B 1
H42A H 0.4131 0.5402 -0.1439 0.238 Uiso 0.66(2) 1 calc PR B 1
H42B H 0.5342 0.5832 -0.0711 0.238 Uiso 0.66(2) 1 calc PR B 1
H42C H 0.5292 0.6432 -0.1459 0.238 Uiso 0.66(2) 1 calc PR B 1
C43 C 0.446(3) 0.780(3) -0.082(3) 0.142(16) Uani 0.66(2) 1 d P B 1
H43A H 0.5266 0.8392 -0.0652 0.213 Uiso 0.66(2) 1 calc PR B 1
H43B H 0.3923 0.8070 -0.0562 0.213 Uiso 0.66(2) 1 calc PR B 1
H43C H 0.4180 0.7540 -0.1463 0.213 Uiso 0.66(2) 1 calc PR B 1
C44 C 0.526(4) 0.724(4) 0.049(3) 0.17(2) Uani 0.66(2) 1 d P B 1
H44A H 0.4821 0.6809 0.0855 0.260 Uiso 0.66(2) 1 calc PR B 1
H44B H 0.5466 0.8014 0.0752 0.260 Uiso 0.66(2) 1 calc PR B 1
H44C H 0.5986 0.7142 0.0465 0.260 Uiso 0.66(2) 1 calc PR B 1
C45 C 0.119(2) 0.307(2) -0.1170(19) 0.105(7) Uani 1 1 d . B .
C46 C 0.146(3) 0.208(2) -0.1541(19) 0.128(8) Uani 1 1 d . . .
H46A H 0.0706 0.1417 -0.1787 0.192 Uiso 0.66(2) 1 calc PR B 1
H46B H 0.1943 0.1981 -0.1064 0.192 Uiso 0.66(2) 1 calc PR B 1
H46C H 0.1891 0.2214 -0.2007 0.192 Uiso 0.66(2) 1 calc PR B 1
C47 C 0.084(7) 0.124(7) -0.104(5) 0.14(3) Uani 0.34(2) 1 d P B 2
H47A H 0.0553 0.1588 -0.0571 0.212 Uiso 0.34(2) 1 calc PR B 2
H47B H 0.1405 0.1006 -0.0775 0.212 Uiso 0.34(2) 1 calc PR B 2
H47C H 0.0158 0.0603 -0.1454 0.212 Uiso 0.34(2) 1 calc PR B 2
C48 C 0.109(7) 0.157(7) -0.257(5) 0.15(3) Uani 0.34(2) 1 d P B 2
H48A H 0.1436 0.1054 -0.2730 0.222 Uiso 0.34(2) 1 calc PR B 2
H48B H 0.1382 0.2151 -0.2852 0.222 Uiso 0.34(2) 1 calc PR B 2
H48C H 0.0220 0.1179 -0.2759 0.222 Uiso 0.34(2) 1 calc PR B 2
C49 C 0.284(7) 0.262(7) -0.119(5) 0.15(3) Uani 0.34(2) 1 d P B 2
H49A H 0.3050 0.2368 -0.0694 0.222 Uiso 0.34(2) 1 calc PR B 2
H49B H 0.3143 0.3419 -0.1001 0.222 Uiso 0.34(2) 1 calc PR B 2
H49C H 0.3207 0.2414 -0.1669 0.222 Uiso 0.34(2) 1 calc PR B 2
C50 C -0.006(2) 0.322(2) 0.1301(16) 0.131(9) Uani 1 1 d . . .
H50A H -0.0871 0.2857 0.1373 0.196 Uiso 1 1 calc R . .
H50B H 0.0491 0.3616 0.1883 0.196 Uiso 1 1 calc R . .
H50C H 0.0172 0.2678 0.0982 0.196 Uiso 1 1 calc R . .

loop_
_atom_site_aniso_label
_atom_site_aniso_U_11
_atom_site_aniso_U_22
_atom_site_aniso_U_33
_atom_site_aniso_U_23
_atom_site_aniso_U_13
_atom_site_aniso_U_12
Pd1 0.0602(8) 0.0528(8) 0.0655(8) 0.0160(6) 0.0055(6) 0.0185(6)
Pd2 0.0671(9) 0.0536(8) 0.0633(8) 0.0163(6) 0.0053(6) 0.0201(6)
Pd3 0.0903(11) 0.0792(11) 0.0749(10) 0.0195(8) 0.0100(8) 0.0322(9)
Pd4 0.0806(11) 0.0916(12) 0.0708(10) 0.0207(8) 0.0088(8) 0.0271(9)
N1 0.086(11) 0.071(11) 0.095(12) 0.036(9) 0.017(9) 0.037(9)
N2 0.092(13) 0.096(13) 0.089(12) 0.032(10) 0.002(10) 0.039(11)
O1 0.088(9) 0.071(8) 0.091(10) 0.026(7) 0.017(7) 0.031(7)
O2 0.089(9) 0.074(9) 0.077(8) 0.018(7) 0.000(7) 0.028(7)
O3 0.085(9) 0.073(8) 0.089(9) 0.025(7) 0.016(7) 0.043(7)
O4 0.087(9) 0.076(8) 0.083(9) 0.032(7) 0.024(7) 0.033(7)
O5 0.067(7) 0.066(7) 0.083(8) 0.028(6) 0.012(6) 0.027(6)
O6 0.096(10) 0.110(11) 0.097(11) 0.031(9) 0.013(8) 0.035(9)
O7 0.101(11) 0.123(13) 0.095(11) 0.042(10) 0.018(9) 0.026(10)
O8 0.108(11) 0.114(12) 0.106(12) 0.032(10) 0.005(9) 0.048(9)
O9 0.101(11) 0.117(12) 0.088(11) 0.025(9) 0.018(8) 0.044(9)
O10 0.102(10) 0.096(10) 0.087(9) 0.032(8) 0.022(8) 0.031(8)
C1 0.083(14) 0.071(13) 0.093(14) 0.033(11) 0.018(11) 0.034(11)
C2 0.078(12) 0.076(13) 0.088(13) 0.032(11) 0.025(10) 0.033(11)
C3 0.074(12) 0.074(12) 0.083(13) 0.035(10) 0.011(10) 0.033(10)
C4 0.079(13) 0.070(12) 0.086(13) 0.032(10) 0.018(10) 0.031(10)
C5 0.078(13) 0.078(13) 0.081(13) 0.032(11) 0.015(10) 0.032(11)
C6 0.082(14) 0.088(15) 0.092(15) 0.027(12) 0.004(11) 0.029(12)
C7 0.085(14) 0.087(15) 0.099(16) 0.025(13) 0.009(12) 0.026(12)
C8 0.088(14) 0.078(14) 0.099(15) 0.029(12) 0.017(12) 0.032(12)
C9 0.092(15) 0.074(14) 0.101(16) 0.031(13) 0.027(12) 0.041(12)
C10 0.110(17) 0.087(16) 0.106(17) 0.034(14) 0.016(14) 0.039(13)
C11 0.12(2) 0.085(17) 0.12(2) 0.040(15) 0.021(16) 0.038(15)
C12 0.110(19) 0.091(17) 0.12(2) 0.037(16) 0.018(15) 0.045(15)
C13 0.13(2) 0.093(18) 0.13(2) 0.027(16) 0.025(17) 0.051(16)
C14 0.113(18) 0.087(16) 0.116(19) 0.034(14) 0.023(14) 0.039(14)
C15 0.085(14) 0.076(14) 0.090(16) 0.022(12) 0.016(12) 0.029(12)
C16 0.107(18) 0.071(14) 0.103(17) 0.005(13) 0.000(15) 0.017(13)
C17 0.11(3) 0.08(3) 0.11(3) 0.02(2) 0.00(2) 0.01(2)
C18 0.13(4) 0.09(3) 0.12(3) 0.01(2) -0.01(3) 0.01(2)
C19 0.15(5) 0.12(4) 0.14(4) 0.01(3) 0.00(4) 0.01(3)
C20 0.075(13) 0.075(13) 0.085(14) 0.023(11) 0.024(11) 0.031(11)
C21 0.094(16) 0.098(17) 0.109(19) 0.020(15) 0.026(14) 0.037(14)
C22 0.12(5) 0.12(5) 0.12(5) 0.01(4) 0.02(4) 0.02(4)
C23 0.11(4) 0.11(4) 0.12(5) 0.02(4) 0.02(4) 0.03(3)
C24 0.13(5) 0.13(6) 0.13(5) 0.01(4) 0.01(4) 0.01(4)
C25 0.101(16) 0.110(17) 0.096(16) 0.046(14) 0.017(13) 0.036(14)
C26 0.093(16) 0.096(16) 0.093(15) 0.032(13) 0.008(12) 0.038(14)
C27 0.092(15) 0.095(16) 0.088(15) 0.030(12) 0.017(12) 0.033(13)
C28 0.095(15) 0.095(16) 0.086(14) 0.033(12) 0.006(12) 0.035(13)
C29 0.092(15) 0.094(16) 0.089(15) 0.035(12) 0.006(12) 0.038(13)
C30 0.096(16) 0.095(16) 0.092(15) 0.029(13) 0.009(12) 0.032(14)
C31 0.110(18) 0.098(17) 0.103(17) 0.035(14) 0.002(14) 0.032(15)
C32 0.101(18) 0.098(17) 0.102(17) 0.029(14) 0.005(14) 0.024(14)
C33 0.100(17) 0.103(18) 0.099(17) 0.029(14) 0.005(13) 0.029(15)
C34 0.092(17) 0.107(18) 0.096(18) 0.027(14) 0.008(14) 0.039(14)
C35 0.103(18) 0.12(2) 0.104(18) 0.023(15) -0.004(15) 0.045(16)
C36 0.104(19) 0.13(2) 0.12(2) 0.013(17) 0.003(16) 0.047(16)
C37 0.102(18) 0.12(2) 0.11(2) 0.020(17) -0.004(15) 0.045(17)
C38 0.098(18) 0.115(19) 0.100(18) 0.024(15) 0.000(14) 0.039(15)
C39 0.091(16) 0.100(17) 0.097(17) 0.026(14) 0.009(13) 0.037(13)
C40 0.100(19) 0.112(19) 0.097(19) 0.032(15) 0.013(15) 0.033(15)
C41 0.11(2) 0.13(2) 0.11(2) 0.033(19) 0.016(17) 0.014(18)
C42 0.12(3) 0.15(4) 0.15(4) 0.01(3) 0.03(3) 0.02(3)
C43 0.12(3) 0.13(4) 0.13(3) 0.05(3) 0.01(2) 0.01(3)
C44 0.14(4) 0.16(4) 0.14(4) 0.02(3) 0.00(3) 0.00(3)
C45 0.104(18) 0.105(19) 0.10(2) 0.023(16) 0.015(15) 0.044(15)
C46 0.12(2) 0.13(2) 0.11(2) 0.011(18) 0.003(17) 0.044(19)
C47 0.13(7) 0.13(7) 0.13(7) 0.01(6) 0.01(5) 0.04(5)
C48 0.14(7) 0.14(7) 0.12(7) 0.02(6) 0.01(5) 0.03(6)
C49 0.13(7) 0.14(7) 0.13(7) 0.01(5) 0.01(5) 0.03(6)
C50 0.14(2) 0.13(2) 0.092(17) 0.035(16) 0.008(15) 0.037(18)

loop_
_atom_type_symbol
_atom_type_description
_atom_type_scat_dispersion_real
_atom_type_scat_dispersion_imag
_atom_type_scat_source
C C 0.0033 0.0016 'International Tables Vol C Tables 4.2.6.8 and 6.1.1.4'
H H 0.0000 0.0000 'International Tables Vol C Tables 4.2.6.8 and 6.1.1.4'
N N 0.0061 0.0033 'International Tables Vol C Tables 4.2.6.8 and 6.1.1.4'
O O 0.0106 0.0060 'International Tables Vol C Tables 4.2.6.8 and 6.1.1.4'
Pd Pd -0.9988 1.0072 'International Tables Vol C Tables 4.2.6.8 and 6.1.1.4'

loop_
_geom_angle_atom_site_label_1
_geom_angle_atom_site_label_2
_geom_angle_atom_site_label_3
_geom_angle
_geom_angle_site_symmetry_1
_geom_angle_site_symmetry_3
O5 Pd1 O1 174.9(5) . .
O5 Pd1 O3 94.2(5) . .
O1 Pd1 O3 90.2(5) . .
O5 Pd1 C3 78.9(6) . .
O1 Pd1 C3 96.7(6) . .
O3 Pd1 C3 172.9(6) . .
O5 Pd1 C2 87.2(6) . .
O1 Pd1 C2 90.7(6) . .
O3 Pd1 C2 145.5(5) . .
C3 Pd1 C2 36.4(6) . .
O5 Pd1 Pd2 91.8(3) . 2_566
O1 Pd1 Pd2 86.6(4) . 2_566
O3 Pd1 Pd2 77.5(3) . 2_566
C3 Pd1 Pd2 101.4(4) . 2_566
C2 Pd1 Pd2 137.0(4) . 2_566
O5 Pd1 Pd2 41.5(3) . .
O1 Pd1 Pd2 133.5(4) . .
O3 Pd1 Pd2 131.8(3) . .
C3 Pd1 Pd2 41.2(5) . .
C2 Pd1 Pd2 66.5(5) . .
Pd2 Pd1 Pd2 84.90(5) 2_566 .
C3 Pd2 O5 83.6(6) . .
C3 Pd2 O4 92.5(6) . 2_566
O5 Pd2 O4 176.0(5) . 2_566
C3 Pd2 O2 173.7(6) . 2_566
O5 Pd2 O2 91.6(5) . 2_566
O4 Pd2 O2 92.1(5) 2_566 2_566
C3 Pd2 Pd1 110.7(5) . 2_566
O5 Pd2 Pd1 99.4(3) . 2_566
O4 Pd2 Pd1 83.1(3) 2_566 2_566
O2 Pd2 Pd1 74.2(3) 2_566 2_566
C3 Pd2 Pd1 46.8(5) . .
O5 Pd2 Pd1 41.1(3) . .
O4 Pd2 Pd1 135.8(4) 2_566 .
O2 Pd2 Pd1 130.0(4) 2_566 .
Pd1 Pd2 Pd1 95.10(5) 2_566 .
O10 Pd3 O6 176.2(6) . .
O10 Pd3 O8 93.1(6) . .
O6 Pd3 O8 90.6(6) . .
O10 Pd3 C28 77.1(7) . .
O6 Pd3 C28 99.2(7) . .
O8 Pd3 C28 170.1(7) . .
O10 Pd3 C27 87.9(7) . .
O6 Pd3 C27 89.5(7) . .
O8 Pd3 C27 143.8(7) . .
C28 Pd3 C27 36.3(6) . .
O10 Pd3 Pd4 93.8(4) . 2_565
O6 Pd3 Pd4 86.4(4) . 2_565
O8 Pd3 Pd4 76.9(4) . 2_565
C28 Pd3 Pd4 104.7(5) . 2_565
C27 Pd3 Pd4 139.2(5) . 2_565
O10 Pd3 Pd4 41.0(4) . .
O6 Pd3 Pd4 135.3(4) . .
O8 Pd3 Pd4 131.0(4) . .
C28 Pd3 Pd4 40.1(6) . .
C27 Pd3 Pd4 66.9(5) . .
Pd4 Pd3 Pd4 88.24(6) 2_565 .
C28 Pd4 O10 83.2(8) . .
C28 Pd4 O9 93.1(8) . 2_565
O10 Pd4 O9 176.3(6) . 2_565
C28 Pd4 O7 173.8(7) . 2_565
O10 Pd4 O7 92.5(6) . 2_565
O9 Pd4 O7 91.2(6) 2_565 2_565
C28 Pd4 Pd3 109.6(6) . 2_565
O10 Pd4 Pd3 96.5(4) . 2_565
O9 Pd4 Pd3 84.8(5) 2_565 2_565
O7 Pd4 Pd3 75.4(4) 2_565 2_565
C28 Pd4 Pd3 46.9(7) . .
O10 Pd4 Pd3 40.8(4) . .
O9 Pd4 Pd3 135.8(4) 2_565 .
O7 Pd4 Pd3 130.5(5) 2_565 .
Pd3 Pd4 Pd3 91.76(6) 2_565 .
C1 N1 C2 106.1(15) . .
C1 N1 C9 126.9(17) . .
C2 N1 C9 126.9(17) . .
C27 N2 C26 107.2(18) . .
C27 N2 C34 127.7(19) . .
C26 N2 C34 124.0(19) . .
C15 O1 Pd1 119.7(12) . .
C15 O2 Pd2 131.9(13) . 2_566
C20 O3 Pd1 126.5(12) . .
C20 O4 Pd2 125.9(12) . 2_566
C25 O5 Pd1 121.4(11) . .
C25 O5 Pd2 119.9(12) . .
Pd1 O5 Pd2 97.4(5) . .
C40 O6 Pd3 120.9(15) . .
C40 O7 Pd4 129.6(15) . 2_565
C45 O8 Pd3 126.1(16) . .
C45 O9 Pd4 123.4(17) . 2_565
C50 O10 Pd3 117.9(14) . .
C50 O10 Pd4 122.3(14) . .
Pd3 O10 Pd4 98.2(6) . .
N1 C1 C4 111.5(17) . .
N1 C1 C8 129.5(18) . .
C4 C1 C8 118.9(18) . .
N1 C2 C3 112.7(17) . .
N1 C2 Pd1 116.3(13) . .
C3 C2 Pd1 64.7(10) . .
N1 C2 H2 123.6 . .
C3 C2 H2 123.6 . .
Pd1 C2 H2 89.2 . .
C2 C3 C4 102.2(16) . .
C2 C3 Pd2 121.4(14) . .
C4 C3 Pd2 133.3(13) . .
C2 C3 Pd1 78.8(11) . .
C4 C3 Pd1 113.5(13) . .
Pd2 C3 Pd1 92.0(7) . .
C1 C4 C5 121.5(18) . .
C1 C4 C3 107.4(16) . .
C5 C4 C3 131.0(17) . .
C6 C5 C4 117.9(18) . .
C6 C5 H5 121.0 . .
C4 C5 H5 121.0 . .
C5 C6 C7 122.1(19) . .
C5 C6 H6 119.0 . .
C7 C6 H6 119.0 . .
C8 C7 C6 120(2) . .
C8 C7 H7 120.1 . .
C6 C7 H7 120.1 . .
C7 C8 C1 119.5(19) . .
C7 C8 H8 120.2 . .
C1 C8 H8 120.2 . .
C10 C9 C14 118(2) . .
C10 C9 N1 123(2) . .
C14 C9 N1 118(2) . .
C9 C10 C11 121(2) . .
C9 C10 H10 119.4 . .
C11 C10 H10 119.4 . .
C12 C11 C10 121(2) . .
C12 C11 H11 119.4 . .
C10 C11 H11 119.4 . .
C11 C12 C13 119(3) . .
C11 C12 H12 120.6 . .
C13 C12 H12 120.6 . .
C12 C13 C14 119(3) . .
C12 C13 H13 120.4 . .
C14 C13 H13 120.4 . .
C9 C14 C13 120(2) . .
C9 C14 H14 119.8 . .
C13 C14 H14 119.8 . .
O2 C15 O1 127(2) . .
O2 C15 C16 116(2) . .
O1 C15 C16 116.2(19) . .
C17 C16 C18 113(3) . .
C17 C16 C19 111(3) . .
C18 C16 C19 111(3) . .
C17 C16 C15 114(2) . .
C18 C16 C15 107(2) . .
C19 C16 C15 101(2) . .
C17 C16 H16A 54.9 . .
C18 C16 H16A 62.4 . .
C19 C16 H16A 149.2 . .
C15 C16 H16A 109.5 . .
C17 C16 H16B 136.8 . .
C18 C16 H16B 51.2 . .
C19 C16 H16B 59.7 . .
C15 C16 H16B 109.5 . .
H16A C16 H16B 109.5 . .
C17 C16 H16C 56.2 . .
C18 C16 H16C 143.4 . .
C19 C16 H16C 56.6 . .
C15 C16 H16C 109.5 . .
H16A C16 H16C 109.5 . .
H16B C16 H16C 109.5 . .
C16 C17 H17A 109.5 . .
C16 C17 H17B 109.5 . .
H17A C17 H17B 109.5 . .
C16 C17 H17C 109.5 . .
H17A C17 H17C 109.5 . .
H17B C17 H17C 109.5 . .
C16 C18 H18A 109.5 . .
C16 C18 H18B 109.5 . .
H18A C18 H18B 109.5 . .
C16 C18 H18C 109.5 . .
H18A C18 H18C 109.5 . .
H18B C18 H18C 109.5 . .
C16 C19 H19A 109.5 . .
C16 C19 H19B 109.5 . .
H19A C19 H19B 109.5 . .
C16 C19 H19C 109.5 . .
H19A C19 H19C 109.5 . .
H19B C19 H19C 109.5 . .
O4 C20 O3 127.1(18) . .
O4 C20 C21 120.3(19) . .
O3 C20 C21 112.5(19) . .
C24 C21 C23 113(4) . .
C24 C21 C22 112(4) . .
C23 C21 C22 112(4) . .
C24 C21 C20 84(3) . .
C23 C21 C20 111(3) . .
C22 C21 C20 121(3) . .
C24 C21 H21A 47.7 . .
C23 C21 H21A 131.3 . .
C22 C21 H21A 64.7 . .
C20 C21 H21A 109.5 . .
C24 C21 H21B 157.1 . .
C23 C21 H21B 80.3 . .
C22 C21 H21B 44.9 . .
C20 C21 H21B 109.5 . .
H21A C21 H21B 109.5 . .
C24 C21 H21C 81.9 . .
C23 C21 H21C 31.0 . .
C22 C21 H21C 128.0 . .
C20 C21 H21C 109.5 . .
H21A C21 H21C 109.5 . .
H21B C21 H21C 109.5 . .
C21 C22 H22A 109.5 . .
C21 C22 H22B 109.5 . .
H22A C22 H22B 109.5 . .
C21 C22 H22C 109.5 . .
H22A C22 H22C 109.5 . .
H22B C22 H22C 109.5 . .
C21 C23 H23A 109.5 . .
C21 C23 H23B 109.5 . .
H23A C23 H23B 109.5 . .
C21 C23 H23C 109.5 . .
H23A C23 H23C 109.5 . .
H23B C23 H23C 109.5 . .
C21 C24 H24A 109.5 . .
C21 C24 H24B 109.5 . .
H24A C24 H24B 109.5 . .
C21 C24 H24C 109.5 . .
H24A C24 H24C 109.5 . .
H24B C24 H24C 109.5 . .
O5 C25 H25A 109.5 . .
O5 C25 H25B 109.5 . .
H25A C25 H25B 109.5 . .
O5 C25 H25C 109.5 . .
H25A C25 H25C 109.5 . .
H25B C25 H25C 109.5 . .
N2 C26 C33 129(2) . .
N2 C26 C29 108.1(19) . .
C33 C26 C29 123(2) . .
N2 C27 C28 115(2) . .
N2 C27 Pd3 118.4(14) . .
C28 C27 Pd3 66.3(12) . .
N2 C27 H27 122.5 . .
C28 C27 H27 122.5 . .
Pd3 C27 H27 86.1 . .
C27 C28 C29 100.4(18) . .
C27 C28 Pd4 125.8(16) . .
C29 C28 Pd4 131.9(16) . .
C27 C28 Pd3 77.4(13) . .
C29 C28 Pd3 111.3(15) . .
Pd4 C28 Pd3 92.9(9) . .
C30 C29 C26 117(2) . .
C30 C29 C28 133(2) . .
C26 C29 C28 109.2(18) . .
C31 C30 C29 121(2) . .
C31 C30 H30 119.7 . .
C29 C30 H30 119.7 . .
C30 C31 C32 120(2) . .
C30 C31 H31 120.0 . .
C32 C31 H31 120.0 . .
C33 C32 C31 122(2) . .
C33 C32 H32 118.9 . .
C31 C32 H32 118.9 . .
C32 C33 C26 117(2) . .
C32 C33 H33 121.6 . .
C26 C33 H33 121.6 . .
C35 C34 C39 118(2) . .
C35 C34 N2 120(2) . .
C39 C34 N2 122(2) . .
C34 C35 C36 120(2) . .
C34 C35 H35 119.8 . .
C36 C35 H35 119.8 . .
C37 C36 C35 119(3) . .
C37 C36 H36 120.4 . .
C35 C36 H36 120.4 . .
C38 C37 C36 120(2) . .
C38 C37 H37 119.8 . .
C36 C37 H37 119.8 . .
C37 C38 C39 119(2) . .
C37 C38 H38 120.5 . .
C39 C38 H38 120.5 . .
C38 C39 C34 123(2) . .
C38 C39 H39 118.6 . .
C34 C39 H39 118.6 . .
O7 C40 O6 127(2) . .
O7 C40 C41 117(2) . .
O6 C40 C41 115(2) . .
C43 C41 C44 113(3) . .
C43 C41 C40 110(3) . .
C44 C41 C40 104(3) . .
C43 C41 C42 114(3) . .
C44 C41 C42 109(3) . .
C40 C41 C42 107(3) . .
C43 C41 H41A 78.4 . .
C44 C41 H41A 35.4 . .
C40 C41 H41A 109.5 . .
C42 C41 H41A 134.1 . .
C43 C41 H41B 33.6 . .
C44 C41 H41B 139.1 . .
C40 C41 H41B 109.5 . .
C42 C41 H41B 82.6 . .
H41A C41 H41B 109.5 . .
C43 C41 H41C 134.2 . .
C44 C41 H41C 79.1 . .
C40 C41 H41C 109.5 . .
C42 C41 H41C 30.3 . .
H41A C41 H41C 109.5 . .
H41B C41 H41C 109.5 . .
C41 C42 H42A 109.5 . .
C41 C42 H42B 109.5 . .
H42A C42 H42B 109.5 . .
C41 C42 H42C 109.5 . .
H42A C42 H42C 109.5 . .
H42B C42 H42C 109.5 . .
C41 C43 H43A 109.5 . .
C41 C43 H43B 109.5 . .
H43A C43 H43B 109.5 . .
C41 C43 H43C 109.5 . .
H43A C43 H43C 109.5 . .
H43B C43 H43C 109.5 . .
C41 C44 H44A 109.5 . .
C41 C44 H44B 109.5 . .
H44A C44 H44B 109.5 . .
C41 C44 H44C 109.5 . .
H44A C44 H44C 109.5 . .
H44B C44 H44C 109.5 . .
O9 C45 O8 129(3) . .
O9 C45 C46 121(3) . .
O8 C45 C46 110(2) . .
C45 C46 C48 117(4) . .
C45 C46 C47 104(4) . .
C48 C46 C47 113(5) . .
C45 C46 C49 100(4) . .
C48 C46 C49 111(5) . .
C47 C46 C49 111(5) . .
C45 C46 H46A 109.5 . .
C48 C46 H46A 62.7 . .
C47 C46 H46A 54.2 . .
C49 C46 H46A 149.3 . .
C45 C46 H46B 109.5 . .
C48 C46 H46B 133.0 . .
C47 C46 H46B 60.6 . .
C49 C46 H46B 50.5 . .
H46A C46 H46B 109.5 . .
C45 C46 H46C 109.5 . .
C48 C46 H46C 47.6 . .
C47 C46 H46C 146.2 . .
C49 C46 H46C 66.6 . .
H46A C46 H46C 109.5 . .
H46B C46 H46C 109.5 . .
C46 C47 H47A 109.5 . .
C46 C47 H47B 109.5 . .
H47A C47 H47B 109.5 . .
C46 C47 H47C 109.5 . .
H47A C47 H47C 109.5 . .
H47B C47 H47C 109.5 . .
C46 C48 H48A 109.5 . .
C46 C48 H48B 109.5 . .
H48A C48 H48B 109.5 . .
C46 C48 H48C 109.5 . .
H48A C48 H48C 109.5 . .
H48B C48 H48C 109.5 . .
C46 C49 H49A 109.5 . .
C46 C49 H49B 109.5 . .
H49A C49 H49B 109.5 . .
C46 C49 H49C 109.5 . .
H49A C49 H49C 109.5 . .
H49B C49 H49C 109.5 . .
O10 C50 H50A 109.5 . .
O10 C50 H50B 109.5 . .
H50A C50 H50B 109.5 . .
O10 C50 H50C 109.5 . .
H50A C50 H50C 109.5 . .
H50B C50 H50C 109.5 . .

loop_
_geom_bond_atom_site_label_1
_geom_bond_atom_site_label_2
_geom_bond_distance
_geom_bond_site_symmetry_2
Pd1 O5 1.968(12) .
Pd1 O1 1.989(13) .
Pd1 O3 2.111(12) .
Pd1 C3 2.167(18) .
Pd1 C2 2.351(17) .
Pd1 Pd2 2.9278(17) 2_566
Pd1 Pd2 2.9711(19) .
Pd2 C3 1.960(18) .
Pd2 O5 1.987(11) .
Pd2 O4 1.999(13) 2_566
Pd2 O2 2.080(13) 2_566
Pd2 Pd1 2.9278(17) 2_566
Pd3 O10 1.964(13) .
Pd3 O6 2.000(14) .
Pd3 O8 2.086(16) .
Pd3 C28 2.18(2) .
Pd3 C27 2.32(2) .
Pd3 Pd4 2.910(2) 2_565
Pd3 Pd4 2.974(2) .
Pd4 C28 1.92(2) .
Pd4 O10 1.971(15) .
Pd4 O9 1.993(16) 2_565
Pd4 O7 2.125(15) 2_565
Pd4 Pd3 2.910(2) 2_565
N1 C1 1.35(2) .
N1 C2 1.36(2) .
N1 C9 1.43(2) .
N2 C27 1.34(2) .
N2 C26 1.37(2) .
N2 C34 1.41(3) .
O1 C15 1.27(2) .
O2 C15 1.24(2) .
O2 Pd2 2.080(13) 2_566
O3 C20 1.27(2) .
O4 C20 1.22(2) .
O4 Pd2 1.999(13) 2_566
O5 C25 1.42(2) .
O6 C40 1.28(3) .
O7 C40 1.24(2) .
O7 Pd4 2.125(15) 2_565
O8 C45 1.32(3) .
O9 C45 1.19(3) .
O9 Pd4 1.993(16) 2_565
O10 C50 1.39(2) .
C1 C4 1.39(2) .
C1 C8 1.44(3) .
C2 C3 1.42(2) .
C2 H2 0.9300 .
C3 C4 1.45(2) .
C4 C5 1.40(2) .
C5 C6 1.38(2) .
C5 H5 0.9300 .
C6 C7 1.41(3) .
C6 H6 0.9300 .
C7 C8 1.37(2) .
C7 H7 0.9300 .
C8 H8 0.9300 .
C9 C10 1.28(3) .
C9 C14 1.36(3) .
C10 C11 1.38(3) .
C10 H10 0.9300 .
C11 C12 1.30(3) .
C11 H11 0.9300 .
C12 C13 1.31(3) .
C12 H12 0.9300 .
C13 C14 1.40(3) .
C13 H13 0.9300 .
C14 H14 0.9300 .
C15 C16 1.57(3) .
C16 C17 1.53(4) .
C16 C18 1.53(4) .
C16 C19 1.55(5) .
C16 H16A 0.9600 .
C16 H16B 0.9600 .
C16 H16C 0.9600 .
C17 H17A 0.9600 .
C17 H17B 0.9600 .
C17 H17C 0.9600 .
C18 H18A 0.9600 .
C18 H18B 0.9600 .
C18 H18C 0.9600 .
C19 H19A 0.9600 .
C19 H19B 0.9600 .
C19 H19C 0.9600 .
C20 C21 1.54(3) .
C21 C24 1.52(6) .
C21 C23 1.53(6) .
C21 C22 1.53(7) .
C21 H21A 0.9600 .
C21 H21B 0.9600 .
C21 H21C 0.9600 .
C22 H22A 0.9600 .
C22 H22B 0.9600 .
C22 H22C 0.9600 .
C23 H23A 0.9600 .
C23 H23B 0.9600 .
C23 H23C 0.9600 .
C24 H24A 0.9600 .
C24 H24B 0.9600 .
C24 H24C 0.9600 .
C25 H25A 0.9600 .
C25 H25B 0.9600 .
C25 H25C 0.9600 .
C26 C33 1.41(3) .
C26 C29 1.41(3) .
C27 C28 1.41(2) .
C27 H27 0.9300 .
C28 C29 1.47(3) .
C29 C30 1.39(3) .
C30 C31 1.38(3) .
C30 H30 0.9300 .
C31 C32 1.40(3) .
C31 H31 0.9300 .
C32 C33 1.36(3) .
C32 H32 0.9300 .
C33 H33 0.9300 .
C34 C35 1.36(3) .
C34 C39 1.36(3) .
C35 C36 1.40(3) .
C35 H35 0.9300 .
C36 C37 1.38(3) .
C36 H36 0.9300 .
C37 C38 1.35(3) .
C37 H37 0.9300 .
C38 C39 1.36(3) .
C38 H38 0.9300 .
C39 H39 0.9300 .
C40 C41 1.53(3) .
C41 C43 1.52(4) .
C41 C44 1.53(4) .
C41 C42 1.53(5) .
C41 H41A 0.9600 .
C41 H41B 0.9600 .
C41 H41C 0.9600 .
C42 H42A 0.9600 .
C42 H42B 0.9600 .
C42 H42C 0.9600 .
C43 H43A 0.9600 .
C43 H43B 0.9600 .
C43 H43C 0.9600 .
C44 H44A 0.9600 .
C44 H44B 0.9600 .
C44 H44C 0.9600 .
C45 C46 1.53(3) .
C46 C48 1.53(8) .
C46 C47 1.53(8) .
C46 C49 1.53(8) .
C46 H46A 0.9600 .
C46 H46B 0.9600 .
C46 H46C 0.9600 .
C47 H47A 0.9600 .
C47 H47B 0.9600 .
C47 H47C 0.9600 .
C48 H48A 0.9600 .
C48 H48B 0.9600 .
C48 H48C 0.9600 .
C49 H49A 0.9600 .
C49 H49B 0.9600 .
C49 H49C 0.9600 .
C50 H50A 0.9600 .
C50 H50B 0.9600 .
C50 H50C 0.9600 .

loop_
_geom_torsion_atom_site_label_1
_geom_torsion_atom_site_label_2
_geom_torsion_atom_site_label_3
_geom_torsion_atom_site_label_4
_geom_torsion
_geom_torsion_site_symmetry_1
_geom_torsion_site_symmetry_4
O5 Pd1 Pd2 C3 147.8(8) . .
O1 Pd1 Pd2 C3 -33.4(8) . .
O3 Pd1 Pd2 C3 178.2(8) . .
C2 Pd1 Pd2 C3 33.5(8) . .
Pd2 Pd1 Pd2 C3 -113.7(7) 2_566 .
O1 Pd1 Pd2 O5 178.9(7) . .
O3 Pd1 Pd2 O5 30.4(7) . .
C3 Pd1 Pd2 O5 -147.8(8) . .
C2 Pd1 Pd2 O5 -114.3(7) . .
Pd2 Pd1 Pd2 O5 98.5(5) 2_566 .
O5 Pd1 Pd2 O4 176.2(7) . 2_566
O1 Pd1 Pd2 O4 -4.9(7) . 2_566
O3 Pd1 Pd2 O4 -153.4(6) . 2_566
C3 Pd1 Pd2 O4 28.4(8) . 2_566
C2 Pd1 Pd2 O4 61.9(7) . 2_566
Pd2 Pd1 Pd2 O4 -85.3(5) 2_566 2_566
O5 Pd1 Pd2 O2 -24.9(6) . 2_566
O1 Pd1 Pd2 O2 153.9(7) . 2_566
O3 Pd1 Pd2 O2 5.5(6) . 2_566
C3 Pd1 Pd2 O2 -172.7(8) . 2_566
C2 Pd1 Pd2 O2 -139.2(7) . 2_566
Pd2 Pd1 Pd2 O2 73.6(4) 2_566 2_566
O5 Pd1 Pd2 Pd1 -98.5(5) . 2_566
O1 Pd1 Pd2 Pd1 80.3(5) . 2_566
O3 Pd1 Pd2 Pd1 -68.1(4) . 2_566
C3 Pd1 Pd2 Pd1 113.7(7) . 2_566
C2 Pd1 Pd2 Pd1 147.2(5) . 2_566
Pd2 Pd1 Pd2 Pd1 0.0 2_566 2_566
O10 Pd3 Pd4 C28 146.7(10) . .
O6 Pd3 Pd4 C28 -32.4(10) . .
O8 Pd3 Pd4 C28 173.7(10) . .
C27 Pd3 Pd4 C28 31.3(10) . .
Pd4 Pd3 Pd4 C28 -115.5(8) 2_565 .
O6 Pd3 Pd4 O10 -179.1(9) . .
O8 Pd3 Pd4 O10 27.0(8) . .
C28 Pd3 Pd4 O10 -146.7(10) . .
C27 Pd3 Pd4 O10 -115.4(8) . .
Pd4 Pd3 Pd4 O10 97.8(6) 2_565 .
O10 Pd3 Pd4 O9 177.8(9) . 2_565
O6 Pd3 Pd4 O9 -1.2(9) . 2_565
O8 Pd3 Pd4 O9 -155.1(8) . 2_565
C28 Pd3 Pd4 O9 31.2(10) . 2_565
C27 Pd3 Pd4 O9 62.5(9) . 2_565
Pd4 Pd3 Pd4 O9 -84.3(7) 2_565 2_565
O10 Pd3 Pd4 O7 -25.7(8) . 2_565
O6 Pd3 Pd4 O7 155.3(8) . 2_565
O8 Pd3 Pd4 O7 1.3(8) . 2_565
C28 Pd3 Pd4 O7 -172.4(10) . 2_565
C27 Pd3 Pd4 O7 -141.0(8) . 2_565
Pd4 Pd3 Pd4 O7 72.2(5) 2_565 2_565
O10 Pd3 Pd4 Pd3 -97.8(6) . 2_565
O6 Pd3 Pd4 Pd3 83.1(6) . 2_565
O8 Pd3 Pd4 Pd3 -70.8(6) . 2_565
C28 Pd3 Pd4 Pd3 115.5(8) . 2_565
C27 Pd3 Pd4 Pd3 146.8(6) . 2_565
Pd4 Pd3 Pd4 Pd3 0.0 2_565 2_565
O5 Pd1 O1 C15 -65(6) . .
O3 Pd1 O1 C15 83.2(14) . .
C3 Pd1 O1 C15 -95.3(15) . .
C2 Pd1 O1 C15 -131.3(15) . .
Pd2 Pd1 O1 C15 5.8(14) 2_566 .
Pd2 Pd1 O1 C15 -73.9(15) . .
O5 Pd1 O3 C20 91.9(15) . .
O1 Pd1 O3 C20 -85.4(15) . .
C3 Pd1 O3 C20 82(5) . .
C2 Pd1 O3 C20 -176.9(15) . .
Pd2 Pd1 O3 C20 1.0(14) 2_566 .
Pd2 Pd1 O3 C20 72.3(15) . .
O1 Pd1 O5 C25 -141(5) . .
O3 Pd1 O5 C25 70.3(13) . .
C3 Pd1 O5 C25 -111.0(13) . .
C2 Pd1 O5 C25 -75.2(13) . .
Pd2 Pd1 O5 C25 147.8(12) 2_566 .
Pd2 Pd1 O5 C25 -132.0(14) . .
O1 Pd1 O5 Pd2 -9(6) . .
O3 Pd1 O5 Pd2 -157.8(5) . .
C3 Pd1 O5 Pd2 21.0(5) . .
C2 Pd1 O5 Pd2 56.8(6) . .
Pd2 Pd1 O5 Pd2 -80.2(4) 2_566 .
C3 Pd2 O5 C25 109.8(13) . .
O4 Pd2 O5 C25 92(7) 2_566 .
O2 Pd2 O5 C25 -66.0(12) 2_566 .
Pd1 Pd2 O5 C25 -140.2(12) 2_566 .
Pd1 Pd2 O5 C25 132.9(13) . .
C3 Pd2 O5 Pd1 -23.0(6) . .
O4 Pd2 O5 Pd1 -41(7) 2_566 .
O2 Pd2 O5 Pd1 161.2(5) 2_566 .
Pd1 Pd2 O5 Pd1 86.9(4) 2_566 .
O10 Pd3 O6 C40 -89(9) . .
O8 Pd3 O6 C40 81.3(18) . .
C28 Pd3 O6 C40 -99.8(18) . .
C27 Pd3 O6 C40 -134.9(18) . .
Pd4 Pd3 O6 C40 4.5(17) 2_565 .
Pd4 Pd3 O6 C40 -79.3(19) . .
O10 Pd3 O8 C45 96.4(18) . .
O6 Pd3 O8 C45 -82.9(18) . .
C28 Pd3 O8 C45 103(4) . .
C27 Pd3 O8 C45 -172.9(17) . .
Pd4 Pd3 O8 C45 3.2(17) 2_565 .
Pd4 Pd3 O8 C45 79.0(18) . .
O6 Pd3 O10 C50 -123(9) . .
O8 Pd3 O10 C50 66.6(15) . .
C28 Pd3 O10 C50 -112.2(16) . .
C27 Pd3 O10 C50 -77.2(16) . .
Pd4 Pd3 O10 C50 143.6(15) 2_565 .
Pd4 Pd3 O10 C50 -133.5(17) . .
O6 Pd3 O10 Pd4 10(9) . .
O8 Pd3 O10 Pd4 -159.9(6) . .
C28 Pd3 O10 Pd4 21.3(7) . .
C27 Pd3 O10 Pd4 56.3(7) . .
Pd4 Pd3 O10 Pd4 -82.9(5) 2_565 .
C28 Pd4 O10 C50 106.8(16) . .
O9 Pd4 O10 C50 107(9) 2_565 .
O7 Pd4 O10 C50 -68.6(16) 2_565 .
Pd3 Pd4 O10 C50 -144.2(15) 2_565 .
Pd3 Pd4 O10 C50 130.6(17) . .
C28 Pd4 O10 Pd3 -23.8(7) . .
O9 Pd4 O10 Pd3 -24(9) 2_565 .
O7 Pd4 O10 Pd3 160.8(6) 2_565 .
Pd3 Pd4 O10 Pd3 85.2(5) 2_565 .
C2 N1 C1 C4 0(2) . .
C9 N1 C1 C4 177.1(19) . .
C2 N1 C1 C8 -176(2) . .
C9 N1 C1 C8 1(3) . .
C1 N1 C2 C3 2(2) . .
C9 N1 C2 C3 -175.6(18) . .
C1 N1 C2 Pd1 73.9(17) . .
C9 N1 C2 Pd1 -104(2) . .
O5 Pd1 C2 N1 -179.0(14) . .
O1 Pd1 C2 N1 -3.7(14) . .
O3 Pd1 C2 N1 87.7(17) . .
C3 Pd1 C2 N1 -104.1(18) . .
Pd2 Pd1 C2 N1 -89.4(14) 2_566 .
Pd2 Pd1 C2 N1 -141.8(15) . .
O5 Pd1 C2 C3 -75.0(11) . .
O1 Pd1 C2 C3 100.4(11) . .
O3 Pd1 C2 C3 -168.3(10) . .
Pd2 Pd1 C2 C3 14.7(15) 2_566 .
Pd2 Pd1 C2 C3 -37.7(10) . .
N1 C2 C3 C4 -2(2) . .
Pd1 C2 C3 C4 -111.9(14) . .
N1 C2 C3 Pd2 -165.1(13) . .
Pd1 C2 C3 Pd2 85.4(12) . .
N1 C2 C3 Pd1 109.4(14) . .
O5 Pd2 C3 C2 -57.5(15) . .
O4 Pd2 C3 C2 121.3(15) 2_566 .
O2 Pd2 C3 C2 -16(7) 2_566 .
Pd1 Pd2 C3 C2 -155.2(13) 2_566 .
Pd1 Pd2 C3 C2 -78.1(14) . .
O5 Pd2 C3 C4 146.2(18) . .
O4 Pd2 C3 C4 -35.1(18) 2_566 .
O2 Pd2 C3 C4 -172(5) 2_566 .
Pd1 Pd2 C3 C4 48.5(19) 2_566 .
Pd1 Pd2 C3 C4 126(2) . .
O5 Pd2 C3 Pd1 20.6(5) . .
O4 Pd2 C3 Pd1 -160.6(6) 2_566 .
O2 Pd2 C3 Pd1 62(6) 2_566 .
Pd1 Pd2 C3 Pd1 -77.1(5) 2_566 .
O5 Pd1 C3 C2 100.6(11) . .
O1 Pd1 C3 C2 -82.0(11) . .
O3 Pd1 C3 C2 110(4) . .
Pd2 Pd1 C3 C2 -169.8(10) 2_566 .
Pd2 Pd1 C3 C2 121.7(14) . .
O5 Pd1 C3 C4 -160.9(13) . .
O1 Pd1 C3 C4 16.5(13) . .
O3 Pd1 C3 C4 -151(4) . .
C2 Pd1 C3 C4 98.5(17) . .
Pd2 Pd1 C3 C4 -71.3(12) 2_566 .
Pd2 Pd1 C3 C4 -139.8(15) . .
O5 Pd1 C3 Pd2 -21.1(5) . .
O1 Pd1 C3 Pd2 156.3(6) . .
O3 Pd1 C3 Pd2 -11(5) . .
C2 Pd1 C3 Pd2 -121.7(14) . .
Pd2 Pd1 C3 Pd2 68.5(6) 2_566 .
N1 C1 C4 C5 -179.4(17) . .
C8 C1 C4 C5 -3(3) . .
N1 C1 C4 C3 -1(2) . .
C8 C1 C4 C3 175.4(17) . .
C2 C3 C4 C1 2(2) . .
Pd2 C3 C4 C1 161.6(15) . .
Pd1 C3 C4 C1 -80.9(16) . .
C2 C3 C4 C5 -180(2) . .
Pd2 C3 C4 C5 -20(3) . .
Pd1 C3 C4 C5 97(2) . .
C1 C4 C5 C6 0(3) . .
C3 C4 C5 C6 -178(2) . .
C4 C5 C6 C7 5(3) . .
C5 C6 C7 C8 -7(3) . .
C6 C7 C8 C1 3(3) . .
N1 C1 C8 C7 177(2) . .
C4 C1 C8 C7 2(3) . .
C1 N1 C9 C10 88(3) . .
C2 N1 C9 C10 -95(3) . .
C1 N1 C9 C14 -85(3) . .
C2 N1 C9 C14 92(3) . .
C14 C9 C10 C11 -3(3) . .
N1 C9 C10 C11 -176(2) . .
C9 C10 C11 C12 -6(4) . .
C10 C11 C12 C13 13(4) . .
C11 C12 C13 C14 -10(4) . .
C10 C9 C14 C13 6(3) . .
N1 C9 C14 C13 179.0(19) . .
C12 C13 C14 C9 1(4) . .
Pd2 O2 C15 O1 -1(3) 2_566 .
Pd2 O2 C15 C16 174.0(14) 2_566 .
Pd1 O1 C15 O2 -5(3) . .
Pd1 O1 C15 C16 179.9(14) . .
O2 C15 C16 C17 169(2) . .
O1 C15 C16 C17 -16(3) . .
O2 C15 C16 C18 43(3) . .
O1 C15 C16 C18 -141(3) . .
O2 C15 C16 C19 -72(3) . .
O1 C15 C16 C19 103(3) . .
Pd2 O4 C20 O3 0(3) 2_566 .
Pd2 O4 C20 C21 -176.5(14) 2_566 .
Pd1 O3 C20 O4 -1(3) . .
Pd1 O3 C20 C21 175.6(12) . .
O4 C20 C21 C24 -70(3) . .
O3 C20 C21 C24 114(3) . .
O4 C20 C21 C23 43(4) . .
O3 C20 C21 C23 -134(3) . .
O4 C20 C21 C22 178(3) . .
O3 C20 C21 C22 1(4) . .
C27 N2 C26 C33 -179(2) . .
C34 N2 C26 C33 -10(4) . .
C27 N2 C26 C29 4(2) . .
C34 N2 C26 C29 173(2) . .
C26 N2 C27 C28 -4(3) . .
C34 N2 C27 C28 -172(2) . .
C26 N2 C27 Pd3 72(2) . .
C34 N2 C27 Pd3 -97(2) . .
O10 Pd3 C27 N2 -177.5(17) . .
O6 Pd3 C27 N2 -0.3(17) . .
O8 Pd3 C27 N2 90.1(19) . .
C28 Pd3 C27 N2 -107(2) . .
Pd4 Pd3 C27 N2 -84.2(18) 2_565 .
Pd4 Pd3 C27 N2 -141.1(18) . .
O10 Pd3 C27 C28 -70.9(13) . .
O6 Pd3 C27 C28 106.4(13) . .
O8 Pd3 C27 C28 -163.2(12) . .
Pd4 Pd3 C27 C28 22.5(16) 2_565 .
Pd4 Pd3 C27 C28 -34.5(11) . .
N2 C27 C28 C29 2(2) . .
Pd3 C27 C28 C29 -109.7(15) . .
N2 C27 C28 Pd4 -163.9(16) . .
Pd3 C27 C28 Pd4 84.5(16) . .
N2 C27 C28 Pd3 111.7(17) . .
O10 Pd4 C28 C27 -55.4(19) . .
O9 Pd4 C28 C27 125(2) 2_565 .
O7 Pd4 C28 C27 -8(9) 2_565 .
Pd3 Pd4 C28 C27 -149.9(17) 2_565 .
Pd3 Pd4 C28 C27 -76.6(19) . .
O10 Pd4 C28 C29 143(2) . .
O9 Pd4 C28 C29 -37(2) 2_565 .
O7 Pd4 C28 C29 -169(6) 2_565 .
Pd3 Pd4 C28 C29 49(2) 2_565 .
Pd3 Pd4 C28 C29 122(2) . .
O10 Pd4 C28 Pd3 21.2(6) . .
O9 Pd4 C28 Pd3 -158.8(7) 2_565 .
O7 Pd4 C28 Pd3 68(7) 2_565 .
Pd3 Pd4 C28 Pd3 -73.3(7) 2_565 .
O10 Pd3 C28 C27 104.4(13) . .
O6 Pd3 C28 C27 -76.4(13) . .
O8 Pd3 C28 C27 97(4) . .
Pd4 Pd3 C28 C27 -165.0(11) 2_565 .
Pd4 Pd3 C28 C27 126.1(15) . .
O10 Pd3 C28 C29 -159.2(15) . .
O6 Pd3 C28 C29 20.0(15) . .
O8 Pd3 C28 C29 -166(3) . .
C27 Pd3 C28 C29 96.4(19) . .
Pd4 Pd3 C28 C29 -68.6(14) 2_565 .
Pd4 Pd3 C28 C29 -137.5(18) . .
O10 Pd3 C28 Pd4 -21.7(7) . .
O6 Pd3 C28 Pd4 157.6(7) . .
O8 Pd3 C28 Pd4 -29(4) . .
C27 Pd3 C28 Pd4 -126.1(15) . .
Pd4 Pd3 C28 Pd4 68.9(7) 2_565 .
N2 C26 C29 C30 -180(2) . .
C33 C26 C29 C30 3(3) . .
N2 C26 C29 C28 -3(3) . .
C33 C26 C29 C28 180(2) . .
C27 C28 C29 C30 177(2) . .
Pd4 C28 C29 C30 -19(4) . .
Pd3 C28 C29 C30 96(3) . .
C27 C28 C29 C26 1(2) . .
Pd4 C28 C29 C26 165.1(17) . .
Pd3 C28 C29 C26 -79.9(19) . .
C26 C29 C30 C31 -2(3) . .
C28 C29 C30 C31 -178(2) . .
C29 C30 C31 C32 1(4) . .
C30 C31 C32 C33 1(4) . .
C31 C32 C33 C26 0(4) . .
N2 C26 C33 C32 -178(2) . .
C29 C26 C33 C32 -1(4) . .
C27 N2 C34 C35 68(3) . .
C26 N2 C34 C35 -98(3) . .
C27 N2 C34 C39 -113(3) . .
C26 N2 C34 C39 80(3) . .
C39 C34 C35 C36 3(4) . .
N2 C34 C35 C36 -178(2) . .
C34 C35 C36 C37 -2(4) . .
C35 C36 C37 C38 1(4) . .
C36 C37 C38 C39 -2(4) . .
C37 C38 C39 C34 3(4) . .
C35 C34 C39 C38 -3(4) . .
N2 C34 C39 C38 178(2) . .
Pd4 O7 C40 O6 -4(4) 2_565 .
Pd4 O7 C40 C41 171.8(18) 2_565 .
Pd3 O6 C40 O7 -2(4) . .
Pd3 O6 C40 C41 -178.2(18) . .
O7 C40 C41 C43 45(4) . .
O6 C40 C41 C43 -139(3) . .
O7 C40 C41 C44 166(3) . .
O6 C40 C41 C44 -18(4) . .
O7 C40 C41 C42 -79(3) . .
O6 C40 C41 C42 97(3) . .
Pd4 O9 C45 O8 -3(4) 2_565 .
Pd4 O9 C45 C46 -178.5(17) 2_565 .
Pd3 O8 C45 O9 -2(4) . .
Pd3 O8 C45 C46 174.5(15) . .
O9 C45 C46 C48 -4(5) . .
O8 C45 C46 C48 -180(4) . .
O9 C45 C46 C47 -129(4) . .
O8 C45 C46 C47 55(4) . .
O9 C45 C46 C49 116(4) . .
O8 C45 C46 C49 -60(4) . .
